data_7701269
loop_
_publ_author_name
'Brustolin, L.'
'Pettenuzzo, N.'
'Nardon, C.'
'Quarta, S.'
'Marchi\`o, L'
'Biondi, B.'
'Pontisso, P.'
'Fregona, D.'

_publ_section_title
;
 Au(iii)-Proline derivatives exhibiting selective antiproliferative
 activity against HepG2/SB3 apoptosis-resistant cancer cells.
;
_journal_issue 42
_journal_name_full 'Dalton transactions (Cambridge, England : 2003)'
_journal_page_first 16017
_journal_page_last 16025
_journal_paper_doi 10.1039/c9dt03036k
_journal_volume 48
_journal_year 2019
_chemical_absolute_configuration ad
_chemical_formula_moiety 'C10 H16 Au Cl2 N O2 S2'
_chemical_formula_sum 'C10 H16 Au Cl2 N O2 S2'
_chemical_formula_weight 514.22
_space_group_crystal_system monoclinic
_space_group_IT_number 4
_space_group_name_Hall 'P 2yb'
_space_group_name_H-M_alt 'P 1 21 1'
_symmetry_space_group_name_Hall 'P 2yb'
_symmetry_space_group_name_H-M 'P 1 21 1'
_atom_sites_solution_hydrogens geom
_atom_sites_solution_primary dual
_audit_creation_date 2017-11-15
_audit_creation_method
;
Olex2 1.2
(compiled 2017.08.10 svn.r3458 for OlexSys, GUI svn.r5381)
;
_audit_update_record
;
2018-05-28 deposited with the CCDC.    2019-09-25 downloaded from the CCDC.
;
_cell_angle_alpha 90
_cell_angle_beta 101.6590(10)
_cell_angle_gamma 90
_cell_formula_units_Z 4
_cell_length_a 6.8275(2)
_cell_length_b 22.0294(7)
_cell_length_c 10.7863(3)
_cell_measurement_reflns_used 9887
_cell_measurement_temperature 200
_cell_measurement_theta_max 26.018
_cell_measurement_theta_min 2.671
_cell_volume 1588.85(8)
_computing_cell_refinement 'SAINT V8.38A (?, 2016)'
_computing_data_reduction 'SAINT V8.38A (?, 2016)'
_computing_molecular_graphics 'Olex2 (Dolomanov et al., 2009)'
_computing_publication_material 'Olex2 (Dolomanov et al., 2009)'
_computing_structure_refinement 'ShelXL (Sheldrick, 2015)'
_computing_structure_solution 'ShelXT (Sheldrick, 2015)'
_diffrn_ambient_temperature 200
_diffrn_measured_fraction_theta_full 0.997
_diffrn_measured_fraction_theta_max 0.996
_diffrn_measurement_device_type 'Bruker D8 Venture PhotonII'
_diffrn_radiation_type MoK\a
_diffrn_radiation_wavelength 0.71073
_diffrn_reflns_av_R_equivalents 0.0294
_diffrn_reflns_av_unetI/netI 0.0355
_diffrn_reflns_Laue_measured_fraction_full 0.997
_diffrn_reflns_Laue_measured_fraction_max 0.996
_diffrn_reflns_limit_h_max 7
_diffrn_reflns_limit_h_min -8
_diffrn_reflns_limit_k_max 27
_diffrn_reflns_limit_k_min -27
_diffrn_reflns_limit_l_max 13
_diffrn_reflns_limit_l_min -13
_diffrn_reflns_number 22908
_diffrn_reflns_point_group_measured_fraction_full 0.990
_diffrn_reflns_point_group_measured_fraction_max 0.990
_diffrn_reflns_theta_full 25.242
_diffrn_reflns_theta_max 26.029
_diffrn_reflns_theta_min 3.184
_exptl_absorpt_coefficient_mu 9.851
_exptl_absorpt_correction_T_max 0.7453
_exptl_absorpt_correction_T_min 0.4445
_exptl_absorpt_correction_type multi-scan
_exptl_absorpt_process_details
'SADABS-2016/2 (Bruker,2016/2) was used for absorption correction. wR2(int) was 0.1515 before and 0.0656 after correction. The Ratio of minimum to maximum transmission is 0.5964. The \l/2 correction factor is Not present.'
_exptl_crystal_colour yellow
_exptl_crystal_colour_primary yellow
_exptl_crystal_density_diffrn 2.150
_exptl_crystal_description plate
_exptl_crystal_F_000 976
_exptl_crystal_size_max 0.21
_exptl_crystal_size_mid 0.16
_exptl_crystal_size_min 0.06
_refine_diff_density_max 0.866
_refine_diff_density_min -0.489
_refine_diff_density_rms 0.070
_refine_ls_abs_structure_details
;
 Flack x determined using 2748 quotients [(I+)-(I-)]/[(I+)+(I-)]
 (Parsons, Flack and Wagner, Acta Cryst. B69 (2013) 249-259).
;
_refine_ls_abs_structure_Flack 0.011(4)
_refine_ls_extinction_method none
_refine_ls_goodness_of_fit_ref 0.919
_refine_ls_hydrogen_treatment constr
_refine_ls_matrix_type full
_refine_ls_number_parameters 331
_refine_ls_number_reflns 6215
_refine_ls_number_restraints 2
_refine_ls_restrained_S_all 0.920
_refine_ls_R_factor_all 0.0190
_refine_ls_R_factor_gt 0.0173
_refine_ls_shift/su_max 0.001
_refine_ls_shift/su_mean 0.000
_refine_ls_structure_factor_coef Fsqd
_refine_ls_weighting_details 'w=1/[\s^2^(Fo^2^)+(0.0010P)^2^] where P=(Fo^2^+2Fc^2^)/3'
_refine_ls_weighting_scheme calc
_refine_ls_wR_factor_gt 0.0352
_refine_ls_wR_factor_ref 0.0358
_reflns_Friedel_coverage 0.933
_reflns_Friedel_fraction_full 0.984
_reflns_Friedel_fraction_max 0.983
_reflns_number_gt 5953
_reflns_number_total 6215
_reflns_threshold_expression 'I > 2\s(I)'
_cod_data_source_file c9dt03036k2.cif
_cod_data_source_block mo_au4_0m
_cod_depositor_comments 'Adding full bibliography for 7701269--7701271.cif.'
_cod_database_code 7701269
_shelx_shelxl_version_number 2014/7
_shelx_space_group_comment
;
The symmetry employed for this shelxl refinement is uniquely defined
by the following loop, which should always be used as a source of
symmetry information in preference to the above space-group names.
They are only intended as comments.
;
_olex2_refinement_description
;
1. Fixed Uiso
 At 1.2 times of:
  All C(H) groups, All C(H,H) groups
 At 1.5 times of:
  All C(H,H,H) groups
2. Restrained distances
 C32-C42
 1.5 with sigma of 0.02
3.a Ternary CH refined with riding coordinates:
 C21(H21), C22(H22)
3.b Secondary CH2 refined with riding coordinates:
 C31(H31A,H31B), C51(H51A,H51B), C52(H52A,H52B), C41(H41A,H41B), C32(H32A,
 H32B), C42(H42A,H42B)
3.c Idealised Me refined as rotating group:
 C92(H92A,H92B,H92C), C82(H82A,H82B,H82C), C91(H91A,H91B,H91C), C101(H10A,H10B,
 H10C), C81(H81A,H81B,H81C), C102(H10D,H10E,H10F)
;
_olex2_exptl_crystal_mounting_method cryoloop
_olex2_submission_special_instructions 'No special instructions were received'

loop_
_space_group_symop_operation_xyz
'x, y, z'
'-x, y+1/2, -z'

loop_
_atom_site_label
_atom_site_type_symbol
_atom_site_fract_x
_atom_site_fract_y
_atom_site_fract_z
_atom_site_U_iso_or_equiv
_atom_site_adp_type
_atom_site_occupancy
_atom_site_site_symmetry_order
_atom_site_calc_flag
_atom_site_refinement_flags_posn
Au1 Au 0.49362(3) 0.42811(2) 0.24063(2) 0.02844(6) Uani 1 1 d .
Au2 Au 0.48649(3) 0.56387(2) 0.53579(2) 0.03139(7) Uani 1 1 d .
S22 S 0.1661(2) 0.55841(11) 0.41664(16) 0.0349(4) Uani 1 1 d .
S21 S 0.4529(2) 0.40682(8) 0.44207(15) 0.0329(4) Uani 1 1 d .
S12 S 0.5225(2) 0.58677(8) 0.33373(16) 0.0375(4) Uani 1 1 d .
S11 S 0.8148(2) 0.42715(12) 0.36019(14) 0.0332(3) Uani 1 1 d .
Cl1 Cl 0.5741(3) 0.45440(8) 0.04963(15) 0.0439(4) Uani 1 1 d .
Cl3 Cl 0.8232(2) 0.57046(12) 0.62508(16) 0.0451(4) Uani 1 1 d .
Cl4 Cl 0.3975(3) 0.54106(9) 0.72501(17) 0.0518(5) Uani 1 1 d .
Cl2 Cl 0.1573(3) 0.42102(13) 0.15234(16) 0.0481(5) Uani 1 1 d .
C12 C 0.2684(9) 0.5772(2) 0.2885(6) 0.0321(15) Uani 1 1 d .
N11 N 0.8049(7) 0.4084(2) 0.6055(5) 0.0273(11) Uani 1 1 d .
N12 N 0.1654(8) 0.5837(2) 0.1727(5) 0.0348(13) Uani 1 1 d .
O21 O 1.2833(6) 0.3339(2) 0.6511(4) 0.0404(11) Uani 1 1 d .
O11 O 0.9678(6) 0.30791(17) 0.5618(4) 0.0348(10) Uani 1 1 d .
O22 O 0.4252(7) 0.6805(2) -0.0081(4) 0.0442(11) Uani 1 1 d .
C31 C 1.0573(9) 0.4204(3) 0.7864(5) 0.0384(15) Uani 1 1 d .
H31A H 1.1880 0.4047 0.8321 0.046 Uiso 1 1 calc R
H31B H 1.0492 0.4644 0.8030 0.046 Uiso 1 1 calc R
C51 C 0.7092(10) 0.3978(4) 0.7154(6) 0.0420(17) Uani 1 1 d .
H51A H 0.6186 0.3623 0.7009 0.050 Uiso 1 1 calc R
H51B H 0.6322 0.4339 0.7325 0.050 Uiso 1 1 calc R
C52 C -0.0513(9) 0.5734(4) 0.1338(6) 0.0443(18) Uani 1 1 d .
H52A H -0.1277 0.6032 0.1738 0.053 Uiso 1 1 calc R
H52B H -0.0879 0.5319 0.1559 0.053 Uiso 1 1 calc R
C11 C 0.7095(9) 0.4134(2) 0.4906(6) 0.0277(14) Uani 1 1 d .
C21 C 1.0256(9) 0.4072(3) 0.6441(6) 0.0295(14) Uani 1 1 d .
H21 H 1.0868 0.4399 0.5999 0.035 Uiso 1 1 calc R
C22 C 0.2591(10) 0.6013(3) 0.0664(6) 0.0376(15) Uani 1 1 d .
H22 H 0.3828 0.5770 0.0663 0.045 Uiso 1 1 calc R
C92 C 0.5818(14) 0.7355(4) -0.1474(9) 0.076(3) Uani 1 1 d .
H92A H 0.7072 0.7149 -0.1104 0.113 Uiso 1 1 calc GR
H92B H 0.6115 0.7749 -0.1816 0.113 Uiso 1 1 calc GR
H92C H 0.5055 0.7105 -0.2155 0.113 Uiso 1 1 calc GR
C41 C 0.8850(10) 0.3862(4) 0.8239(6) 0.0423(17) Uani 1 1 d .
H41A H 0.9148 0.3422 0.8331 0.051 Uiso 1 1 calc R
H41B H 0.8573 0.4018 0.9047 0.051 Uiso 1 1 calc R
C82 C 0.2599(14) 0.7741(4) -0.1008(8) 0.069(3) Uani 1 1 d .
H82A H 0.1847 0.7479 -0.1672 0.103 Uiso 1 1 calc GR
H82B H 0.2814 0.8138 -0.1368 0.103 Uiso 1 1 calc GR
H82C H 0.1841 0.7793 -0.0335 0.103 Uiso 1 1 calc GR
C61 C 1.1093(9) 0.3451(3) 0.6190(5) 0.0284(13) Uani 1 1 d .
C91 C 0.8098(12) 0.2231(3) 0.4605(8) 0.061(2) Uani 1 1 d .
H91A H 0.7292 0.2195 0.5257 0.091 Uiso 1 1 calc GR
H91B H 0.8216 0.1832 0.4226 0.091 Uiso 1 1 calc GR
H91C H 0.7452 0.2514 0.3949 0.091 Uiso 1 1 calc GR
C72 C 0.4604(13) 0.7451(4) -0.0465(7) 0.054(2) Uani 1 1 d .
C32 C 0.0956(13) 0.5852(5) -0.0463(8) 0.075(3) Uani 1 1 d D
H32A H 0.0873 0.6165 -0.1129 0.090 Uiso 1 1 calc R
H32B H 0.1253 0.5456 -0.0821 0.090 Uiso 1 1 calc R
C42 C -0.0879(13) 0.5818(6) -0.0045(8) 0.090(4) Uani 1 1 d D
H42A H -0.1681 0.5475 -0.0468 0.108 Uiso 1 1 calc R
H42B H -0.1650 0.6196 -0.0277 0.108 Uiso 1 1 calc R
C71 C 1.0145(10) 0.2462(3) 0.5194(6) 0.0388(15) Uani 1 1 d .
O12 O 0.2375(10) 0.7038(3) 0.1352(5) 0.0658(17) Uani 1 1 d .
C101 C 1.1088(11) 0.2086(3) 0.6323(7) 0.0446(18) Uani 1 1 d .
H10A H 1.2464 0.2223 0.6638 0.067 Uiso 1 1 calc GR
H10B H 1.1096 0.1658 0.6075 0.067 Uiso 1 1 calc GR
H10C H 1.0316 0.2131 0.6992 0.067 Uiso 1 1 calc GR
C62 C 0.3043(11) 0.6687(3) 0.0713(6) 0.0406(16) Uani 1 1 d .
C81 C 1.1447(14) 0.2524(4) 0.4220(8) 0.063(2) Uani 1 1 d .
H81A H 1.0864 0.2827 0.3586 0.094 Uiso 1 1 calc GR
H81B H 1.1529 0.2132 0.3805 0.094 Uiso 1 1 calc GR
H81C H 1.2791 0.2654 0.4639 0.094 Uiso 1 1 calc GR
C102 C 0.5717(17) 0.7798(4) 0.0628(8) 0.086(4) Uani 1 1 d .
H10D H 0.4899 0.7834 0.1274 0.129 Uiso 1 1 calc GR
H10E H 0.6022 0.8204 0.0347 0.129 Uiso 1 1 calc GR
H10F H 0.6966 0.7587 0.0986 0.129 Uiso 1 1 calc GR

loop_
_atom_site_aniso_label
_atom_site_aniso_U_11
_atom_site_aniso_U_22
_atom_site_aniso_U_33
_atom_site_aniso_U_23
_atom_site_aniso_U_13
_atom_site_aniso_U_12
Au1 0.03101(12) 0.03058(11) 0.02343(12) -0.00137(10) 0.00482(9) -0.00088(10)
Au2 0.03382(13) 0.02971(11) 0.03220(14) -0.00094(11) 0.01042(10) -0.00251(11)
S22 0.0324(8) 0.0363(10) 0.0383(9) 0.0012(9) 0.0127(7) -0.0052(8)
S21 0.0272(8) 0.0446(9) 0.0267(8) 0.0054(7) 0.0052(7) 0.0006(7)
S12 0.0323(9) 0.0488(10) 0.0328(9) 0.0007(7) 0.0099(7) -0.0090(7)
S11 0.0285(8) 0.0419(9) 0.0298(8) 0.0026(10) 0.0075(6) -0.0053(9)
Cl1 0.0490(11) 0.0575(11) 0.0269(8) 0.0010(7) 0.0117(7) -0.0077(8)
Cl3 0.0367(8) 0.0557(12) 0.0416(9) 0.0038(10) 0.0048(7) -0.0059(9)
Cl4 0.0515(12) 0.0709(13) 0.0369(9) 0.0056(9) 0.0185(8) -0.0015(9)
Cl2 0.0314(9) 0.0745(16) 0.0353(9) -0.0017(11) -0.0008(7) -0.0009(10)
C12 0.034(3) 0.025(4) 0.040(4) -0.006(3) 0.013(3) -0.008(2)
N11 0.025(3) 0.028(3) 0.029(3) 0.001(2) 0.006(2) 0.0032(19)
N12 0.033(3) 0.037(3) 0.036(3) -0.006(2) 0.011(3) -0.007(2)
O21 0.023(2) 0.045(3) 0.051(3) 0.000(2) 0.003(2) -0.0027(19)
O11 0.029(2) 0.028(2) 0.044(3) -0.0057(19) -0.001(2) -0.0021(18)
O22 0.054(3) 0.042(3) 0.038(2) 0.001(2) 0.013(2) -0.005(2)
C31 0.038(4) 0.046(4) 0.027(3) -0.008(3) -0.002(3) -0.004(3)
C51 0.031(4) 0.067(5) 0.030(4) 0.004(3) 0.010(3) 0.000(3)
C52 0.032(4) 0.051(5) 0.047(4) -0.014(4) 0.002(3) -0.005(3)
C11 0.028(3) 0.028(3) 0.029(3) -0.002(2) 0.007(3) 0.001(2)
C21 0.027(3) 0.030(3) 0.031(3) -0.002(3) 0.005(3) -0.007(2)
C22 0.042(4) 0.043(4) 0.029(3) -0.007(3) 0.010(3) -0.007(3)
C92 0.077(7) 0.079(6) 0.076(6) 0.029(5) 0.027(6) -0.010(5)
C41 0.037(4) 0.066(5) 0.024(3) 0.002(3) 0.006(3) 0.002(3)
C82 0.095(7) 0.059(5) 0.050(5) 0.017(4) 0.013(5) 0.007(5)
C61 0.027(3) 0.035(3) 0.023(3) 0.005(2) 0.007(3) -0.002(3)
C91 0.069(6) 0.032(4) 0.068(5) -0.001(4) -0.017(4) -0.009(4)
C72 0.075(6) 0.059(5) 0.027(4) 0.015(3) 0.007(4) -0.014(4)
C32 0.068(6) 0.114(9) 0.043(5) -0.033(5) 0.012(4) -0.036(5)
C42 0.049(5) 0.170(13) 0.046(5) 0.028(6) -0.002(4) -0.019(6)
C71 0.047(4) 0.026(3) 0.041(4) -0.003(3) 0.003(3) 0.000(3)
O12 0.106(5) 0.050(3) 0.052(3) -0.005(3) 0.041(3) 0.003(3)
C101 0.044(4) 0.030(4) 0.054(4) 0.003(3) -0.003(4) 0.002(3)
C62 0.050(4) 0.045(4) 0.027(3) -0.001(3) 0.008(3) -0.001(3)
C81 0.082(6) 0.056(5) 0.054(5) -0.014(4) 0.023(5) 0.002(4)
C102 0.130(9) 0.067(6) 0.045(5) 0.005(4) -0.019(5) -0.050(6)

loop_
_atom_type_symbol
_atom_type_description
_atom_type_scat_dispersion_real
_atom_type_scat_dispersion_imag
_atom_type_scat_source
C C 0.0033 0.0016 'International Tables Vol C Tables 4.2.6.8 and 6.1.1.4'
H H 0.0000 0.0000 'International Tables Vol C Tables 4.2.6.8 and 6.1.1.4'
Au Au -2.0133 8.8022 'International Tables Vol C Tables 4.2.6.8 and 6.1.1.4'
Cl Cl 0.1484 0.1585 'International Tables Vol C Tables 4.2.6.8 and 6.1.1.4'
N N 0.0061 0.0033 'International Tables Vol C Tables 4.2.6.8 and 6.1.1.4'
O O 0.0106 0.0060 'International Tables Vol C Tables 4.2.6.8 and 6.1.1.4'
S S 0.1246 0.1234 'International Tables Vol C Tables 4.2.6.8 and 6.1.1.4'

loop_
_geom_angle_atom_site_label_1
_geom_angle_atom_site_label_2
_geom_angle_atom_site_label_3
_geom_angle
S21 Au1 S11 75.66(6)
S21 Au1 Cl1 172.70(7)
S21 Au1 Cl2 94.37(6)
S11 Au1 Cl1 97.48(6)
Cl2 Au1 S11 169.75(7)
Cl2 Au1 Cl1 92.58(7)
S22 Au2 Cl3 170.99(6)
S12 Au2 S22 75.76(6)
S12 Au2 Cl3 95.36(6)
S12 Au2 Cl4 171.02(7)
Cl4 Au2 S22 95.30(7)
Cl4 Au2 Cl3 93.60(7)
C12 S22 Au2 86.7(2)
C11 S21 Au1 87.7(2)
C12 S12 Au2 87.0(2)
C11 S11 Au1 87.2(2)
S12 C12 S22 110.6(4)
N12 C12 S22 124.4(5)
N12 C12 S12 125.0(5)
C11 N11 C51 124.5(5)
C11 N11 C21 124.2(5)
C21 N11 C51 111.1(5)
C12 N12 C52 124.7(5)
C12 N12 C22 122.4(5)
C52 N12 C22 112.8(5)
C61 O11 C71 121.8(5)
C62 O22 C72 120.9(5)
H31A C31 H31B 109.2
C21 C31 H31A 111.3
C21 C31 H31B 111.3
C41 C31 H31A 111.3
C41 C31 H31B 111.3
C41 C31 C21 102.3(5)
N11 C51 H51A 111.0
N11 C51 H51B 111.0
N11 C51 C41 103.6(5)
H51A C51 H51B 109.0
C41 C51 H51A 111.0
C41 C51 H51B 111.0
N12 C52 H52A 111.2
N12 C52 H52B 111.2
N12 C52 C42 103.0(6)
H52A C52 H52B 109.1
C42 C52 H52A 111.2
C42 C52 H52B 111.2
S21 C11 S11 109.3(3)
N11 C11 S21 124.8(5)
N11 C11 S11 125.9(5)
N11 C21 C31 102.0(5)
N11 C21 H21 110.7
N11 C21 C61 111.2(5)
C31 C21 H21 110.7
C61 C21 C31 111.3(5)
C61 C21 H21 110.7
N12 C22 H22 111.0
N12 C22 C32 101.3(5)
N12 C22 C62 110.4(5)
C32 C22 H22 111.0
C62 C22 H22 111.0
C62 C22 C32 111.7(7)
H92A C92 H92B 109.5
H92A C92 H92C 109.5
H92B C92 H92C 109.5
C72 C92 H92A 109.5
C72 C92 H92B 109.5
C72 C92 H92C 109.5
C31 C41 H41A 110.9
C31 C41 H41B 110.9
C51 C41 C31 104.2(5)
C51 C41 H41A 110.9
C51 C41 H41B 110.9
H41A C41 H41B 108.9
H82A C82 H82B 109.5
H82A C82 H82C 109.5
H82B C82 H82C 109.5
C72 C82 H82A 109.5
C72 C82 H82B 109.5
C72 C82 H82C 109.5
O21 C61 O11 126.8(6)
O21 C61 C21 121.3(5)
O11 C61 C21 111.9(5)
H91A C91 H91B 109.5
H91A C91 H91C 109.5
H91B C91 H91C 109.5
C71 C91 H91A 109.5
C71 C91 H91B 109.5
C71 C91 H91C 109.5
O22 C72 C82 108.7(6)
C92 C72 O22 101.9(6)
C92 C72 C82 111.4(7)
C102 C72 O22 110.6(6)
C102 C72 C92 112.2(8)
C102 C72 C82 111.6(8)
C22 C32 H32A 110.1
C22 C32 H32B 110.1
H32A C32 H32B 108.4
C42 C32 C22 108.2(7)
C42 C32 H32A 110.1
C42 C32 H32B 110.1
C52 C42 H42A 109.6
C52 C42 H42B 109.6
C32 C42 C52 110.4(7)
C32 C42 H42A 109.6
C32 C42 H42B 109.6
H42A C42 H42B 108.1
O11 C71 C91 101.6(5)
O11 C71 C101 109.7(5)
O11 C71 C81 108.8(5)
C91 C71 C101 111.3(6)
C91 C71 C81 111.3(7)
C101 C71 C81 113.3(6)
C71 C101 H10A 109.5
C71 C101 H10B 109.5
C71 C101 H10C 109.5
H10A C101 H10B 109.5
H10A C101 H10C 109.5
H10B C101 H10C 109.5
O22 C62 C22 108.5(6)
O12 C62 O22 127.5(7)
O12 C62 C22 124.0(6)
C71 C81 H81A 109.5
C71 C81 H81B 109.5
C71 C81 H81C 109.5
H81A C81 H81B 109.5
H81A C81 H81C 109.5
H81B C81 H81C 109.5
C72 C102 H10D 109.5
C72 C102 H10E 109.5
C72 C102 H10F 109.5
H10D C102 H10E 109.5
H10D C102 H10F 109.5
H10E C102 H10F 109.5

loop_
_geom_bond_atom_site_label_1
_geom_bond_atom_site_label_2
_geom_bond_distance
Au1 S21 2.2939(15)
Au1 S11 2.3086(16)
Au1 Cl1 2.3106(16)
Au1 Cl2 2.3065(17)
Au2 S22 2.3054(17)
Au2 S12 2.2983(16)
Au2 Cl3 2.3106(17)
Au2 Cl4 2.2996(17)
S22 C12 1.721(6)
S21 C11 1.730(6)
S12 C12 1.718(6)
S11 C11 1.731(6)
C12 N12 1.311(8)
N11 C51 1.484(8)
N11 C11 1.283(7)
N11 C21 1.480(7)
N12 C52 1.472(8)
N12 C22 1.474(8)
O21 C61 1.194(7)
O11 C61 1.320(7)
O11 C71 1.489(7)
O22 C72 1.515(8)
O22 C62 1.330(8)
C31 H31A 0.9900
C31 H31B 0.9900
C31 C21 1.534(8)
C31 C41 1.519(9)
C51 H51A 0.9900
C51 H51B 0.9900
C51 C41 1.519(9)
C52 H52A 0.9900
C52 H52B 0.9900
C52 C42 1.473(10)
C21 H21 1.0000
C21 C61 1.529(8)
C22 H22 1.0000
C22 C32 1.517(10)
C22 C62 1.514(9)
C92 H92A 0.9800
C92 H92B 0.9800
C92 H92C 0.9800
C92 C72 1.510(11)
C41 H41A 0.9900
C41 H41B 0.9900
C82 H82A 0.9800
C82 H82B 0.9800
C82 H82C 0.9800
C82 C72 1.517(11)
C91 H91A 0.9800
C91 H91B 0.9800
C91 H91C 0.9800
C91 C71 1.502(10)
C72 C102 1.480(11)
C32 H32A 0.9900
C32 H32B 0.9900
C32 C42 1.416(10)
C42 H42A 0.9900
C42 H42B 0.9900
C71 C101 1.506(9)
C71 C81 1.513(10)
O12 C62 1.187(8)
C101 H10A 0.9800
C101 H10B 0.9800
C101 H10C 0.9800
C81 H81A 0.9800
C81 H81B 0.9800
C81 H81C 0.9800
C102 H10D 0.9800
C102 H10E 0.9800
C102 H10F 0.9800
